data_7026301
loop_
_publ_author_name
'Feng, Xun'
'Liu, Bin'
'Wang, Li-Ya'
'Zhao, Jian-She'
'Wang, Jian Ge'
'Weng, Ng Seik'
'Shi, Xin-Ge'

_publ_section_title
;
 A series of lanthanide-organic polymers incorporating
 nitrogen-heterocyclic and aliphatic carboxylate mixed-ligands:
 structures, luminescent and magnetic properties.
;
_journal_issue 34
_journal_name_full 'Dalton transactions (Cambridge, England : 2003)'
_journal_page_first 8038
_journal_page_last 8049
_journal_paper_doi 10.1039/c0dt00333f
_journal_volume 39
_journal_year 2010
_chemical_formula_sum 'C22 H30 Eu2 N5.33 O16'
_chemical_formula_weight 929.10
_chemical_name_systematic
;

?

;
_space_group_IT_number 15
_symmetry_cell_setting monoclinic
_symmetry_space_group_name_Hall '-C 2yc'
_symmetry_space_group_name_H-M 'C 1 2/c 1'
_atom_sites_solution_hydrogens geom
_atom_sites_solution_primary direct
_atom_sites_solution_secondary difmap
_audit_creation_method SHELXL-97
_cell_angle_alpha 90.00
_cell_angle_beta 94.780(3)
_cell_angle_gamma 90.00
_cell_formula_units_Z 6
_cell_length_a 35.038(10)
_cell_length_b 9.216(3)
_cell_length_c 13.265(4)
_cell_measurement_reflns_used 6203
_cell_measurement_temperature 296(2)
_cell_measurement_theta_max 28.22
_cell_measurement_theta_min 2.29
_cell_volume 4269(2)
_computing_cell_refinement 'Bruker SMART'
_computing_data_collection 'Bruker SMART'
_computing_data_reduction 'Bruker SAINT'
_computing_molecular_graphics 'Bruker SHELXTL'
_computing_publication_material 'Bruker SHELXTL'
_computing_structure_refinement 'SHELXL-97 (Sheldrick, 1997)'
_computing_structure_solution 'SHELXS-97 (Sheldrick, 1990)'
_diffrn_ambient_temperature 296(2)
_diffrn_measured_fraction_theta_full 0.995
_diffrn_measured_fraction_theta_max 0.995
_diffrn_measurement_device_type 'CCD area detector'
_diffrn_measurement_method 'phi and omega scans'
_diffrn_radiation_monochromator graphite
_diffrn_radiation_source 'fine-focus sealed tube'
_diffrn_radiation_type MoK\a
_diffrn_radiation_wavelength 0.71073
_diffrn_reflns_av_R_equivalents 0.0567
_diffrn_reflns_av_sigmaI/netI 0.0543
_diffrn_reflns_limit_h_max 42
_diffrn_reflns_limit_h_min -42
_diffrn_reflns_limit_k_max 11
_diffrn_reflns_limit_k_min -11
_diffrn_reflns_limit_l_max 16
_diffrn_reflns_limit_l_min -16
_diffrn_reflns_number 14995
_diffrn_reflns_theta_full 25.50
_diffrn_reflns_theta_max 25.50
_diffrn_reflns_theta_min 2.29
_diffrn_standards_decay_% 0
_diffrn_standards_interval_count 0
_diffrn_standards_interval_time 0
_diffrn_standards_number 0
_exptl_absorpt_coefficient_mu 4.455
_exptl_absorpt_correction_T_max 0.4848
_exptl_absorpt_correction_T_min 0.3046
_exptl_absorpt_correction_type multi-scan
_exptl_absorpt_process_details sadabs
_exptl_crystal_colour colourless
_exptl_crystal_density_diffrn 2.169
_exptl_crystal_density_method 'not measured'
_exptl_crystal_description block
_exptl_crystal_F_000 2720
_exptl_crystal_size_max 0.35
_exptl_crystal_size_mid 0.25
_exptl_crystal_size_min 0.19
_refine_diff_density_max 2.634
_refine_diff_density_min -1.750
_refine_diff_density_rms 0.265
_refine_ls_extinction_method none
_refine_ls_goodness_of_fit_ref 1.072
_refine_ls_hydrogen_treatment constr
_refine_ls_matrix_type full
_refine_ls_number_parameters 327
_refine_ls_number_reflns 3955
_refine_ls_number_restraints 64
_refine_ls_restrained_S_all 1.067
_refine_ls_R_factor_all 0.0598
_refine_ls_R_factor_gt 0.0480
_refine_ls_shift/su_max 0.001
_refine_ls_shift/su_mean 0.000
_refine_ls_structure_factor_coef Fsqd
_refine_ls_weighting_details 'calc w=1/[\s^2^(Fo^2^)+(0.1091P)^2^+7.1468P] where P=(Fo^2^+2Fc^2^)/3'
_refine_ls_weighting_scheme calc
_refine_ls_wR_factor_gt 0.1450
_refine_ls_wR_factor_ref 0.1556
_reflns_number_gt 3306
_reflns_number_total 3955
_reflns_threshold_expression >2sigma(I)
_cod_data_source_file c0dt00333f.txt
_cod_data_source_block 2eu
_cod_depositor_comments
;
The following automatic conversions were performed:

'_symmetry_cell_setting' value 'Monoclinic' changed to 'monoclinic'
according to /home/saulius/struct/CIF-dictionaries/cif_core.dic
dictionary named 'cif_core.dic' version 2.4.2 from 2011-04-26.

Automatic conversion script
Id: cif_fix_values 1891 2012-01-12 08:04:46Z andrius 
;
_cod_original_cell_volume 4268(2)
_cod_original_sg_symbol_H-M C2/c
_cod_database_code 7026301

loop_
_symmetry_equiv_pos_as_xyz
'x, y, z'
'-x, y, -z+1/2'
'x+1/2, y+1/2, z'
'-x+1/2, y+1/2, -z+1/2'
'-x, -y, -z'
'x, -y, z-1/2'
'-x+1/2, -y+1/2, -z'
'x+1/2, -y+1/2, z-1/2'

loop_
_atom_site_label
_atom_site_type_symbol
_atom_site_fract_x
_atom_site_fract_y
_atom_site_fract_z
_atom_site_U_iso_or_equiv
_atom_site_adp_type
_atom_site_occupancy
_atom_site_symmetry_multiplicity
_atom_site_calc_flag
_atom_site_refinement_flags
_atom_site_disorder_group
C17 C 0.0000 0.5000 0.5000 0.037(2) Uani 0.44(3) 2 d SPDU 1
H17A H 0.0064 0.4042 0.5244 0.045 Uiso 0.219(13) 1 d PR 1
O9 O -0.0084(5) 0.566(3) 0.5734(13) 0.037(2) Uani 0.44(3) 1 d PDU 1
C17' C 0.0000 0.5000 0.5000 0.037(2) Uani 0.56(3) 2 d SPDU 2
H17B H -0.0064 0.5958 0.4756 0.045 Uiso 0.281(13) 1 d PR 2
O9' O -0.0043(4) 0.502(2) 0.5869(7) 0.037(2) Uani 0.56(3) 1 d PDU 2
Eu1 Eu 0.109809(12) 0.07024(4) 0.62953(3) 0.01443(18) Uani 1 1 d . .
Eu2 Eu 0.0000 0.62267(7) 0.7500 0.0183(2) Uani 1 2 d S .
O1 O 0.10000(18) -0.0395(7) 0.7868(4) 0.0208(13) Uani 1 1 d . .
O2 O 0.10818(19) -0.0688(7) 0.9519(5) 0.0240(15) Uani 1 1 d . .
O3 O 0.17078(18) 0.0036(8) 1.0963(5) 0.0257(14) Uani 1 1 d . .
O4 O 0.2235(2) 0.1350(9) 1.0843(5) 0.0376(18) Uani 1 1 d . .
O5 O 0.07121(19) 0.2358(7) 0.7202(5) 0.0274(15) Uani 1 1 d . .
O6 O 0.0475(2) 0.4463(7) 0.7575(5) 0.0351(18) Uani 1 1 d . .
O7 O 0.0498(2) 0.7339(7) 0.6626(6) 0.0327(17) Uani 1 1 d . .
O8 O 0.09840(18) 0.8219(7) 0.5848(5) 0.0227(14) Uani 1 1 d . .
O10 O 0.0418(2) 0.0474(9) 0.5667(7) 0.053(2) Uani 1 1 d . .
H1W H 0.0306 -0.0343 0.5690 0.080 Uiso 1 1 d R .
H2W H 0.0197 0.0763 0.5796 0.080 Uiso 1 1 d R .
O11 O -0.0341(2) 0.8110(9) 0.6514(5) 0.042(2) Uani 1 1 d . .
H3W H -0.0403 0.8225 0.5886 0.062 Uiso 1 1 d R .
H4W H -0.0516 0.8586 0.6775 0.062 Uiso 1 1 d R .
O12 O -0.0245(3) 0.1763(13) 0.6074(8) 0.082(4) Uani 1 1 d . .
H5W H -0.0189 0.2653 0.6014 0.123 Uiso 1 1 d R .
H6W H -0.0343 0.1856 0.6636 0.123 Uiso 1 1 d R .
N1 N 0.1547(2) 0.1646(9) 0.7826(5) 0.0217(16) Uani 1 1 d . .
N2 N 0.2008(2) 0.2276(9) 0.8962(6) 0.0249(17) Uani 1 1 d . .
H2 H 0.2211 0.2694 0.9228 0.030 Uiso 1 1 calc R .
N3 N 0.1125(2) 0.3392(8) 0.5758(5) 0.0203(16) Uani 1 1 d . .
N4 N 0.1181(2) 0.5596(8) 0.5169(6) 0.0243(18) Uani 1 1 d . .
H4 H 0.1258 0.6301 0.4813 0.029 Uiso 1 1 calc R .
C1 C 0.1495(2) 0.0938(9) 0.8731(6) 0.0159(17) Uani 1 1 d . .
C2 C 0.1784(2) 0.1309(10) 0.9449(6) 0.0201(19) Uani 1 1 d . .
C3 C 0.1856(2) 0.2461(11) 0.7997(7) 0.0221(19) Uani 1 1 d . .
C4 C 0.1170(2) -0.0116(9) 0.8731(6) 0.0154(17) Uani 1 1 d . .
C5 C 0.1923(3) 0.0864(11) 1.0515(7) 0.023(2) Uani 1 1 d . .
C6 C 0.2029(3) 0.3472(12) 0.7277(8) 0.035(2) Uani 1 1 d . .
H6A H 0.1826 0.3875 0.6819 0.042 Uiso 1 1 calc R .
H6B H 0.2150 0.4270 0.7658 0.042 Uiso 1 1 calc R .
C7 C 0.2313(4) 0.2787(16) 0.6679(12) 0.063(4) Uani 1 1 d . .
H7A H 0.2183 0.2115 0.6203 0.076 Uiso 1 1 calc R .
H7B H 0.2491 0.2235 0.7127 0.076 Uiso 1 1 calc R .
C8 C 0.2533(4) 0.3874(17) 0.6104(12) 0.067(4) Uani 1 1 d . .
H8A H 0.2359 0.4402 0.5643 0.101 Uiso 1 1 calc R .
H8B H 0.2717 0.3374 0.5733 0.101 Uiso 1 1 calc R .
H8C H 0.2664 0.4538 0.6572 0.101 Uiso 1 1 calc R .
C9 C 0.0890(3) 0.4322(9) 0.6258(6) 0.0174(18) Uani 1 1 d . .
C10 C 0.0925(3) 0.5719(9) 0.5888(8) 0.024(2) Uani 1 1 d . .
C11 C 0.1295(3) 0.4204(10) 0.5102(8) 0.027(2) Uani 1 1 d . .
C12 C 0.0672(3) 0.3700(9) 0.7055(6) 0.0181(18) Uani 1 1 d . .
C13 C 0.0789(3) 0.7201(10) 0.6151(6) 0.0202(19) Uani 1 1 d . .
C14 C 0.1571(3) 0.3685(11) 0.4389(7) 0.027(2) Uani 1 1 d . .
H14A H 0.1639 0.2686 0.4550 0.033 Uiso 1 1 calc R .
H14B H 0.1803 0.4261 0.4484 0.033 Uiso 1 1 calc R .
C15 C 0.1415(3) 0.3776(13) 0.3288(7) 0.033(2) Uani 1 1 d . .
H15A H 0.1164 0.3324 0.3209 0.039 Uiso 1 1 calc R .
H15B H 0.1386 0.4787 0.3094 0.039 Uiso 1 1 calc R .
C16 C 0.1675(3) 0.3039(14) 0.2599(9) 0.043(3) Uani 1 1 d . .
H16A H 0.1931 0.3404 0.2732 0.065 Uiso 1 1 calc R .
H16B H 0.1587 0.3233 0.1908 0.065 Uiso 1 1 calc R .
H16C H 0.1673 0.2012 0.2717 0.065 Uiso 1 1 calc R .

loop_
_atom_site_aniso_label
_atom_site_aniso_U_11
_atom_site_aniso_U_22
_atom_site_aniso_U_33
_atom_site_aniso_U_23
_atom_site_aniso_U_13
_atom_site_aniso_U_12
C17 0.037(2) 0.037(2) 0.037(2) -0.0002(6) 0.0031(7) 0.0000(7)
O9 0.037(2) 0.037(2) 0.037(2) -0.0001(6) 0.0031(7) 0.0000(7)
C17' 0.037(2) 0.037(2) 0.037(2) -0.0002(7) 0.0031(7) 0.0000(7)
O9' 0.037(2) 0.037(2) 0.037(2) -0.0002(7) 0.0032(7) 0.0000(7)
Eu1 0.0183(3) 0.0141(3) 0.0111(3) 0.00066(15) 0.00297(17) 0.00114(15)
Eu2 0.0192(4) 0.0186(4) 0.0178(3) 0.000 0.0053(2) 0.000
O1 0.025(3) 0.020(3) 0.016(3) -0.003(2) -0.004(2) -0.008(3)
O2 0.030(4) 0.025(4) 0.017(3) 0.002(2) 0.004(3) -0.008(3)
O3 0.021(3) 0.035(4) 0.021(3) 0.008(3) 0.002(3) -0.003(3)
O4 0.025(4) 0.060(5) 0.026(4) 0.003(3) -0.006(3) -0.018(4)
O5 0.038(4) 0.016(3) 0.030(4) 0.006(3) 0.013(3) 0.003(3)
O6 0.047(5) 0.027(4) 0.035(4) 0.009(3) 0.021(3) 0.017(3)
O7 0.034(4) 0.015(3) 0.052(5) 0.000(3) 0.022(3) -0.001(3)
O8 0.028(4) 0.015(3) 0.025(3) -0.003(3) 0.005(3) -0.004(3)
O10 0.025(4) 0.043(5) 0.091(7) -0.028(5) -0.003(4) 0.002(3)
O11 0.044(5) 0.053(5) 0.029(4) 0.014(4) 0.010(3) 0.024(4)
O12 0.053(6) 0.095(9) 0.099(8) -0.053(7) 0.019(6) 0.009(6)
N1 0.021(4) 0.023(4) 0.021(4) 0.004(3) 0.002(3) -0.003(3)
N2 0.021(4) 0.029(4) 0.025(4) 0.000(3) -0.001(3) -0.011(3)
N3 0.027(4) 0.020(4) 0.016(3) -0.003(3) 0.009(3) 0.001(3)
N4 0.039(5) 0.015(4) 0.021(4) 0.003(3) 0.017(3) -0.002(3)
C1 0.019(4) 0.015(4) 0.014(4) -0.001(3) 0.002(3) 0.000(3)
C2 0.016(4) 0.024(5) 0.020(4) -0.002(4) 0.003(3) -0.003(4)
C3 0.017(4) 0.028(5) 0.022(4) 0.003(4) 0.002(3) -0.002(4)
C4 0.020(4) 0.012(4) 0.014(4) -0.001(3) 0.001(3) 0.002(3)
C5 0.016(5) 0.033(6) 0.019(5) -0.005(4) 0.006(4) 0.002(4)
C6 0.032(6) 0.033(6) 0.039(6) 0.009(5) 0.003(5) -0.009(5)
C7 0.060(9) 0.058(9) 0.077(10) 0.000(8) 0.040(8) -0.019(7)
C8 0.053(9) 0.065(10) 0.088(11) 0.021(9) 0.037(8) -0.009(7)
C9 0.029(5) 0.014(4) 0.010(4) -0.004(3) 0.004(3) 0.003(3)
C10 0.023(5) 0.016(5) 0.034(5) -0.003(4) 0.007(4) -0.002(4)
C11 0.033(6) 0.020(5) 0.030(5) 0.003(4) 0.010(4) 0.001(4)
C12 0.023(5) 0.015(4) 0.017(4) 0.004(3) 0.002(3) 0.009(3)
C13 0.024(5) 0.018(5) 0.019(4) -0.010(4) 0.004(4) 0.000(4)
C14 0.031(5) 0.029(5) 0.024(5) -0.002(4) 0.015(4) 0.001(4)
C15 0.033(6) 0.042(6) 0.023(5) 0.008(5) 0.007(4) -0.002(5)
C16 0.042(7) 0.049(7) 0.042(6) -0.015(6) 0.017(5) -0.010(5)

loop_
_atom_type_symbol
_atom_type_description
_atom_type_scat_dispersion_real
_atom_type_scat_dispersion_imag
_atom_type_scat_source
C C 0.0033 0.0016 'International Tables Vol C Tables 4.2.6.8 and 6.1.1.4'
H H 0.0000 0.0000 'International Tables Vol C Tables 4.2.6.8 and 6.1.1.4'
N N 0.0061 0.0033 'International Tables Vol C Tables 4.2.6.8 and 6.1.1.4'
O O 0.0106 0.0060 'International Tables Vol C Tables 4.2.6.8 and 6.1.1.4'
Eu Eu -0.1578 3.6682 'International Tables Vol C Tables 4.2.6.8 and 6.1.1.4'

loop_
_geom_angle_atom_site_label_1
_geom_angle_atom_site_label_2
_geom_angle_atom_site_label_3
_geom_angle
_geom_angle_site_symmetry_1
_geom_angle_site_symmetry_3
O9 C17 O9 180.0(9) . 5_566
O9 C17 H17A 104.8 . .
O9 C17 H17A 75.2 5_566 .
O9 C17 H17B 75.1 . .
O9 C17 H17B 104.9 5_566 .
H17A C17 H17B 180.0 . .
C17 O9 Eu2 152.0(18) . .
C17 O9 H17B 44.1 . .
Eu2 O9 H17B 153.4 . .
O9' C17' O9' 180.000(3) . 5_566
O9' C17' H17A 74.4 . .
O9' C17' H17A 105.6 5_566 .
O9' C17' H17B 105.6 . .
O9' C17' H17B 74.4 5_566 .
H17A C17' H17B 180.0 . .
C17' O9' Eu2 151.6(14) . .
C17' O9' H17A 45.3 . .
Eu2 O9' H17A 152.3 . .
O3 Eu1 O2 75.7(2) 6 6
O3 Eu1 O1 104.2(2) 6 .
O2 Eu1 O1 152.4(2) 6 .
O3 Eu1 O8 79.0(2) 6 1_545
O2 Eu1 O8 75.9(2) 6 1_545
O1 Eu1 O8 77.1(2) . 1_545
O3 Eu1 O5 147.1(2) 6 .
O2 Eu1 O5 122.2(2) 6 .
O1 Eu1 O5 72.8(2) . .
O8 Eu1 O5 129.6(2) 1_545 .
O3 Eu1 O10 142.2(3) 6 .
O2 Eu1 O10 73.7(3) 6 .
O1 Eu1 O10 93.1(3) . .
O8 Eu1 O10 72.4(2) 1_545 .
O5 Eu1 O10 70.0(3) . .
O3 Eu1 N3 100.0(2) 6 .
O2 Eu1 N3 74.2(2) 6 .
O1 Eu1 N3 131.6(2) . .
O8 Eu1 N3 149.3(2) 1_545 .
O5 Eu1 N3 64.4(2) . .
O10 Eu1 N3 92.6(3) . .
O3 Eu1 N1 75.0(2) 6 .
O2 Eu1 N1 138.0(2) 6 .
O1 Eu1 N1 65.1(2) . .
O8 Eu1 N1 126.1(2) 1_545 .
O5 Eu1 N1 74.3(2) . .
O10 Eu1 N1 142.5(3) . .
N3 Eu1 N1 82.1(2) . .
O6 Eu2 O6 91.1(4) 2_556 .
O6 Eu2 O9 77.1(6) 2_556 .
O6 Eu2 O9 85.3(6) . .
O6 Eu2 O9 85.3(6) 2_556 2_556
O6 Eu2 O9 77.1(6) . 2_556
O9 Eu2 O9 154.8(13) . 2_556
O6 Eu2 O7 76.9(2) 2_556 2_556
O6 Eu2 O7 145.5(2) . 2_556
O9 Eu2 O7 122.0(5) . 2_556
O9 Eu2 O7 69.9(5) 2_556 2_556
O6 Eu2 O7 145.5(2) 2_556 .
O6 Eu2 O7 76.9(2) . .
O9 Eu2 O7 69.9(5) . .
O9 Eu2 O7 122.0(5) 2_556 .
O7 Eu2 O7 129.5(3) 2_556 .
O6 Eu2 O9' 69.5(4) 2_556 .
O6 Eu2 O9' 73.1(5) . .
O9 Eu2 O9' 14.9(5) . .
O9 Eu2 O9' 140.0(11) 2_556 .
O7 Eu2 O9' 129.2(4) 2_556 .
O7 Eu2 O9' 76.0(4) . .
O6 Eu2 O9' 73.1(5) 2_556 2_556
O6 Eu2 O9' 69.5(4) . 2_556
O9 Eu2 O9' 140.0(11) . 2_556
O9 Eu2 O9' 14.9(5) 2_556 2_556
O7 Eu2 O9' 76.0(4) 2_556 2_556
O7 Eu2 O9' 129.2(4) . 2_556
O9' Eu2 O9' 125.5(10) . 2_556
O6 Eu2 O11 147.4(2) 2_556 2_556
O6 Eu2 O11 99.1(3) . 2_556
O9 Eu2 O11 134.3(6) . 2_556
O9 Eu2 O11 67.3(6) 2_556 2_556
O7 Eu2 O11 77.3(3) 2_556 2_556
O7 Eu2 O11 67.0(2) . 2_556
O9' Eu2 O11 143.1(4) . 2_556
O9' Eu2 O11 81.7(5) 2_556 2_556
O6 Eu2 O11 99.1(3) 2_556 .
O6 Eu2 O11 147.4(2) . .
O9 Eu2 O11 67.3(6) . .
O9 Eu2 O11 134.3(6) 2_556 .
O7 Eu2 O11 67.0(2) 2_556 .
O7 Eu2 O11 77.3(3) . .
O9' Eu2 O11 81.7(5) . .
O9' Eu2 O11 143.1(4) 2_556 .
O11 Eu2 O11 88.7(4) 2_556 .
C4 O1 Eu1 127.9(5) . .
C4 O2 Eu1 149.9(6) . 6_556
C5 O3 Eu1 150.2(6) . 6_556
C12 O5 Eu1 127.0(5) . .
C12 O6 Eu2 143.7(6) . .
C13 O7 Eu2 148.9(6) . .
C13 O8 Eu1 136.5(5) . 1_565
Eu1 O10 O12 135.8(4) . .
Eu1 O10 H1W 119.8 . .
O12 O10 H1W 88.7 . .
Eu1 O10 H2W 140.8 . .
O12 O10 H2W 7.8 . .
H1W O10 H2W 80.9 . .
Eu2 O11 H3W 133.7 . .
Eu2 O11 H4W 119.3 . .
H3W O11 H4W 101.7 . .
O10 O12 H5W 101.2 . .
O10 O12 H6W 129.5 . .
H5W O12 H6W 95.7 . .
C3 N1 C1 106.5(7) . .
C3 N1 Eu1 139.0(6) . .
C1 N1 Eu1 113.6(5) . .
C3 N2 C2 109.2(7) . .
C3 N2 H2 125.4 . .
C2 N2 H2 125.4 . .
C11 N3 C9 106.3(8) . .
C11 N3 Eu1 138.7(6) . .
C9 N3 Eu1 115.0(5) . .
C11 N4 C10 109.8(8) . .
C11 N4 H4 125.1 . .
C10 N4 H4 125.1 . .
C2 C1 N1 109.8(8) . .
C2 C1 C4 132.7(8) . .
N1 C1 C4 117.4(7) . .
C1 C2 N2 104.5(7) . .
C1 C2 C5 137.9(8) . .
N2 C2 C5 117.4(8) . .
N1 C3 N2 110.1(8) . .
N1 C3 C6 127.9(8) . .
N2 C3 C6 122.1(8) . .
O2 C4 O1 123.0(8) . .
O2 C4 C1 121.5(7) . .
O1 C4 C1 115.5(7) . .
O4 C5 O3 127.3(9) . .
O4 C5 C2 116.2(8) . .
O3 C5 C2 116.5(8) . .
C7 C6 C3 114.0(10) . .
C7 C6 H6A 108.8 . .
C3 C6 H6A 108.8 . .
C7 C6 H6B 108.8 . .
C3 C6 H6B 108.8 . .
H6A C6 H6B 107.7 . .
C6 C7 C8 112.7(12) . .
C6 C7 H7A 109.0 . .
C8 C7 H7A 109.0 . .
C6 C7 H7B 109.0 . .
C8 C7 H7B 109.0 . .
H7A C7 H7B 107.8 . .
C7 C8 H8A 109.5 . .
C7 C8 H8B 109.5 . .
H8A C8 H8B 109.5 . .
C7 C8 H8C 109.5 . .
H8A C8 H8C 109.5 . .
H8B C8 H8C 109.5 . .
C10 C9 N3 109.2(8) . .
C10 C9 C12 133.1(8) . .
N3 C9 C12 117.7(7) . .
N4 C10 C9 104.6(8) . .
N4 C10 C13 118.6(8) . .
C9 C10 C13 136.5(9) . .
N3 C11 N4 110.0(8) . .
N3 C11 C14 126.0(9) . .
N4 C11 C14 124.0(9) . .
O6 C12 O5 122.3(8) . .
O6 C12 C9 121.8(8) . .
O5 C12 C9 115.8(7) . .
O8 C13 O7 125.4(8) . .
O8 C13 C10 114.7(8) . .
O7 C13 C10 119.9(8) . .
C11 C14 C15 113.1(9) . .
C11 C14 H14A 109.0 . .
C15 C14 H14A 109.0 . .
C11 C14 H14B 109.0 . .
C15 C14 H14B 109.0 . .
H14A C14 H14B 107.8 . .
C16 C15 C14 111.8(9) . .
C16 C15 H15A 109.3 . .
C14 C15 H15A 109.3 . .
C16 C15 H15B 109.3 . .
C14 C15 H15B 109.3 . .
H15A C15 H15B 107.9 . .
C15 C16 H16A 109.5 . .
C15 C16 H16B 109.5 . .
H16A C16 H16B 109.5 . .
C15 C16 H16C 109.5 . .
H16A C16 H16C 109.5 . .
H16B C16 H16C 109.5 . .

loop_
_geom_bond_atom_site_label_1
_geom_bond_atom_site_label_2
_geom_bond_distance
_geom_bond_site_symmetry_2
C17 O9 1.204(9) .
C17 O9 1.204(9) 5_566
C17 H17A 0.9603 .
C17 H17B 0.9603 .
O9 Eu2 2.395(14) .
C17' O9' 1.175(8) .
C17' O9' 1.175(8) 5_566
C17' H17A 0.9603 .
C17' H17B 0.9603 .
O9' Eu2 2.425(11) .
O9' H17A 1.3018 .
Eu1 O3 2.319(6) 6
Eu1 O2 2.352(6) 6
Eu1 O1 2.369(6) .
Eu1 O8 2.390(6) 1_545
Eu1 O5 2.424(6) .
Eu1 O10 2.468(8) .
Eu1 N3 2.583(8) .
Eu1 N1 2.612(7) .
Eu2 O6 2.321(7) 2_556
Eu2 O6 2.321(7) .
Eu2 O9 2.395(14) 2_556
Eu2 O7 2.404(6) 2_556
Eu2 O7 2.404(6) .
Eu2 O9' 2.425(11) 2_556
Eu2 O11 2.427(7) 2_556
Eu2 O11 2.427(7) .
O1 C4 1.273(9) .
O2 C4 1.233(10) .
O2 Eu1 2.352(6) 6_556
O3 C5 1.257(11) .
O3 Eu1 2.319(6) 6_556
O4 C5 1.227(11) .
O5 C12 1.258(11) .
O6 C12 1.236(11) .
O7 C13 1.249(11) .
O8 C13 1.246(11) .
O8 Eu1 2.390(6) 1_565
O10 O12 2.704(12) .
O10 H1W 0.8499 .
O10 H2W 0.8491 .
O11 H3W 0.8504 .
O11 H4W 0.8492 .
O12 H5W 0.8499 .
O12 H6W 0.8494 .
N1 C3 1.321(12) .
N1 C1 1.391(11) .
N2 C3 1.355(11) .
N2 C2 1.382(11) .
N2 H2 0.8600 .
N3 C11 1.325(12) .
N3 C9 1.394(11) .
N4 C11 1.348(12) .
N4 C10 1.367(12) .
N4 H4 0.8600 .
C1 C2 1.376(12) .
C1 C4 1.495(12) .
C2 C5 1.514(12) .
C3 C6 1.499(13) .
C6 C7 1.464(17) .
C6 H6A 0.9700 .
C6 H6B 0.9700 .
C7 C8 1.510(17) .
C7 H7A 0.9700 .
C7 H7B 0.9700 .
C8 H8A 0.9600 .
C8 H8B 0.9600 .
C8 H8C 0.9600 .
C9 C10 1.387(12) .
C9 C12 1.472(12) .
C10 C13 1.498(12) .
C11 C14 1.489(13) .
C14 C15 1.519(13) .
C14 H14A 0.9700 .
C14 H14B 0.9700 .
C15 C16 1.504(14) .
C15 H15A 0.9700 .
C15 H15B 0.9700 .
C16 H16A 0.9600 .
C16 H16B 0.9600 .
C16 H16C 0.9600 .

loop_
_geom_hbond_atom_site_label_D
_geom_hbond_atom_site_label_H
_geom_hbond_atom_site_label_A
_geom_hbond_distance_DH
_geom_hbond_distance_HA
_geom_hbond_distance_DA
_geom_hbond_angle_DHA
_geom_hbond_site_symmetry_A
N2 H2 O4 0.86 2.14 2.930(10) 152.8 7_557
O12 H6W O5 0.85 2.14 2.971(12) 164.5 2_556
O12 H5W O9' 0.85 2.25 3.10(2) 179.3 .
O11 H3W O2 0.85 2.60 3.041(10) 113.9 2_566
O11 H4W O1 0.85 2.03 2.866(10) 168.1 2_566
O11 H3W O2 0.85 2.60 3.041(10) 113.9 2_566
O11 H3W O10 0.85 2.38 3.165(12) 153.7 5_566
O10 H2W O12 0.85 1.87 2.704(12) 168.7 .
O10 H1W O7 0.85 2.53 3.160(12) 131.4 1_545

loop_
_geom_torsion_atom_site_label_1
_geom_torsion_atom_site_label_2
_geom_torsion_atom_site_label_3
_geom_torsion_atom_site_label_4
_geom_torsion
_geom_torsion_site_symmetry_1
_geom_torsion_site_symmetry_4
O9 C17 O9 Eu2 45(100) 5_566 .
O9' C17' O9' Eu2 144(100) 5_566 .
C17 O9 Eu2 O6 -94(3) . 2_556
C17 O9 Eu2 O6 -2(3) . .
C17 O9 Eu2 O9 -47(3) . 2_556
C17 O9 Eu2 O7 -159(3) . 2_556
C17 O9 Eu2 O7 76(3) . .
C17 O9 Eu2 O9' -36(3) . .
C17 O9 Eu2 O9' -52(4) . 2_556
C17 O9 Eu2 O11 96(4) . 2_556
C17 O9 Eu2 O11 160(4) . .
C17' O9' Eu2 O6 155(3) . 2_556
C17' O9' Eu2 O6 -107(3) . .
C17' O9' Eu2 O9 37(2) . .
C17' O9' Eu2 O9 -151(2) . 2_556
C17' O9' Eu2 O7 103(2) . 2_556
C17' O9' Eu2 O7 -27(2) . .
C17' O9' Eu2 O9' -155(3) . 2_556
C17' O9' Eu2 O11 -25(3) . 2_556
C17' O9' Eu2 O11 52(3) . .
O3 Eu1 O1 C4 67.6(7) 6 .
O2 Eu1 O1 C4 154.0(6) 6 .
O8 Eu1 O1 C4 142.6(7) 1_545 .
O5 Eu1 O1 C4 -78.3(7) . .
O10 Eu1 O1 C4 -146.3(7) . .
N3 Eu1 O1 C4 -50.1(8) . .
N1 Eu1 O1 C4 2.0(7) . .
O3 Eu1 O5 C12 69.3(9) 6 .
O2 Eu1 O5 C12 -46.7(8) 6 .
O1 Eu1 O5 C12 158.9(8) . .
O8 Eu1 O5 C12 -145.1(7) 1_545 .
O10 Eu1 O5 C12 -101.1(8) . .
N3 Eu1 O5 C12 2.1(7) . .
N1 Eu1 O5 C12 90.7(8) . .
O6 Eu2 O6 C12 89.3(12) 2_556 .
O9 Eu2 O6 C12 12.4(13) . .
O9 Eu2 O6 C12 174.2(13) 2_556 .
O7 Eu2 O6 C12 157.5(10) 2_556 .
O7 Eu2 O6 C12 -58.0(12) . .
O9' Eu2 O6 C12 21.1(12) . .
O9' Eu2 O6 C12 160.8(13) 2_556 .
O11 Eu2 O6 C12 -121.7(12) 2_556 .
O11 Eu2 O6 C12 -19.7(15) . .
O6 Eu2 O7 C13 -50.5(15) 2_556 .
O6 Eu2 O7 C13 21.9(13) . .
O9 Eu2 O7 C13 -67.9(14) . .
O9 Eu2 O7 C13 87.2(15) 2_556 .
O7 Eu2 O7 C13 176.7(14) 2_556 .
O9' Eu2 O7 C13 -53.7(14) . .
O9' Eu2 O7 C13 71.1(15) 2_556 .
O11 Eu2 O7 C13 127.9(14) 2_556 .
O11 Eu2 O7 C13 -138.1(14) . .
O3 Eu1 O10 O12 -170.1(6) 6 .
O2 Eu1 O10 O12 -132.8(7) 6 .
O1 Eu1 O10 O12 71.8(7) . .
O8 Eu1 O10 O12 147.2(7) 1_545 .
O5 Eu1 O10 O12 1.4(6) . .
N3 Eu1 O10 O12 -60.1(7) . .
N1 Eu1 O10 O12 20.2(10) . .
O3 Eu1 N1 C3 55.5(10) 6 .
O2 Eu1 N1 C3 8.3(12) 6 .
O1 Eu1 N1 C3 169.3(10) . .
O8 Eu1 N1 C3 119.4(10) 1_545 .
O5 Eu1 N1 C3 -112.7(10) . .
O10 Eu1 N1 C3 -131.0(9) . .
N3 Eu1 N1 C3 -47.2(10) . .
O3 Eu1 N1 C1 -111.1(6) 6 .
O2 Eu1 N1 C1 -158.3(5) 6 .
O1 Eu1 N1 C1 2.7(5) . .
O8 Eu1 N1 C1 -47.3(7) 1_545 .
O5 Eu1 N1 C1 80.7(6) . .
O10 Eu1 N1 C1 62.4(8) . .
N3 Eu1 N1 C1 146.2(6) . .
O3 Eu1 N3 C11 30.3(10) 6 .
O2 Eu1 N3 C11 -41.6(10) 6 .
O1 Eu1 N3 C11 149.7(9) . .
O8 Eu1 N3 C11 -55.0(12) 1_545 .
O5 Eu1 N3 C11 179.8(11) . .
O10 Eu1 N3 C11 -113.8(10) . .
N1 Eu1 N3 C11 103.5(10) . .
O3 Eu1 N3 C9 -151.9(6) 6 .
O2 Eu1 N3 C9 136.2(6) 6 .
O1 Eu1 N3 C9 -32.5(7) . .
O8 Eu1 N3 C9 122.8(6) 1_545 .
O5 Eu1 N3 C9 -2.4(6) . .
O10 Eu1 N3 C9 64.0(6) . .
N1 Eu1 N3 C9 -78.8(6) . .
C3 N1 C1 C2 -1.6(10) . .
Eu1 N1 C1 C2 169.3(6) . .
C3 N1 C1 C4 -177.4(8) . .
Eu1 N1 C1 C4 -6.5(9) . .
N1 C1 C2 N2 1.0(10) . .
C4 C1 C2 N2 175.9(9) . .
N1 C1 C2 C5 -172.9(10) . .
C4 C1 C2 C5 2.0(18) . .
C3 N2 C2 C1 -0.1(10) . .
C3 N2 C2 C5 175.3(8) . .
C1 N1 C3 N2 1.5(10) . .
Eu1 N1 C3 N2 -165.7(7) . .
C1 N1 C3 C6 -178.1(9) . .
Eu1 N1 C3 C6 14.6(17) . .
C2 N2 C3 N1 -0.9(11) . .
C2 N2 C3 C6 178.8(9) . .
Eu1 O2 C4 O1 -161.7(8) 6_556 .
Eu1 O2 C4 C1 19.7(17) 6_556 .
Eu1 O1 C4 O2 175.4(6) . .
Eu1 O1 C4 C1 -6.0(11) . .
C2 C1 C4 O2 12.2(15) . .
N1 C1 C4 O2 -173.1(8) . .
C2 C1 C4 O1 -166.5(9) . .
N1 C1 C4 O1 8.2(11) . .
Eu1 O3 C5 O4 144.2(10) 6_556 .
Eu1 O3 C5 C2 -36.0(17) 6_556 .
C1 C2 C5 O4 170.0(11) . .
N2 C2 C5 O4 -3.3(13) . .
C1 C2 C5 O3 -9.8(16) . .
N2 C2 C5 O3 176.9(8) . .
N1 C3 C6 C7 -89.7(14) . .
N2 C3 C6 C7 90.7(13) . .
C3 C6 C7 C8 -169.6(12) . .
C11 N3 C9 C10 -0.4(11) . .
Eu1 N3 C9 C10 -178.8(6) . .
C11 N3 C9 C12 -178.6(8) . .
Eu1 N3 C9 C12 2.9(10) . .
C11 N4 C10 C9 0.2(11) . .
C11 N4 C10 C13 174.5(9) . .
N3 C9 C10 N4 0.1(11) . .
C12 C9 C10 N4 178.0(10) . .
N3 C9 C10 C13 -172.7(11) . .
C12 C9 C10 C13 5(2) . .
C9 N3 C11 N4 0.5(11) . .
Eu1 N3 C11 N4 178.4(7) . .
C9 N3 C11 C14 -179.6(10) . .
Eu1 N3 C11 C14 -1.7(17) . .
C10 N4 C11 N3 -0.4(12) . .
C10 N4 C11 C14 179.7(10) . .
Eu2 O6 C12 O5 -132.1(9) . .
Eu2 O6 C12 C9 51.1(16) . .
Eu1 O5 C12 O6 -178.3(7) . .
Eu1 O5 C12 C9 -1.3(12) . .
C10 C9 C12 O6 -2.1(17) . .
N3 C9 C12 O6 175.7(9) . .
C10 C9 C12 O5 -179.1(10) . .
N3 C9 C12 O5 -1.3(13) . .
Eu1 O8 C13 O7 23.4(15) 1_565 .
Eu1 O8 C13 C10 -157.7(6) 1_565 .
Eu2 O7 C13 O8 -176.1(8) . .
Eu2 O7 C13 C10 5.0(19) . .
N4 C10 C13 O8 -14.8(13) . .
C9 C10 C13 O8 157.2(11) . .
N4 C10 C13 O7 164.2(9) . .
C9 C10 C13 O7 -23.8(18) . .
N3 C11 C14 C15 112.7(12) . .
N4 C11 C14 C15 -67.4(14) . .
C11 C14 C15 C16 -171.3(9) . .
